data_4029477
loop_
_publ_author_name
'Jiang, Bo'
'Fan, Wei'
'Sun, Mu-Yan'
'Ye, Qin'
'Wang, Shu-Liang'
'Tu, Shu-Jiang'
'Li, Guigen'

_publ_section_title
;
 Domino Reaction of Arylglyoxals with Pyrazol-5-amines: Selective Access
 to Pyrazolo-Fused 1,7-Naphthyridines, 1,3-Diazocanes, and Pyrroles.
;
_journal_issue 11
_journal_name_full 'The Journal of organic chemistry'
_journal_page_first 5258
_journal_page_last 5268
_journal_paper_doi 10.1021/jo500823z
_journal_volume 79
_journal_year 2014
_chemical_formula_sum 'C36 H30 N6 O2'
_chemical_formula_weight 578.66
_chemical_name_systematic
; 
 ? 
;
_space_group_IT_number 15
_symmetry_cell_setting monoclinic
_symmetry_space_group_name_Hall '-C 2yc'
_symmetry_space_group_name_H-M 'C 1 2/c 1'
_atom_sites_solution_hydrogens geom
_atom_sites_solution_primary direct
_atom_sites_solution_secondary difmap
_audit_creation_method SHELXL-97
_cell_angle_alpha 90.00
_cell_angle_beta 110.711(2)
_cell_angle_gamma 90.00
_cell_formula_units_Z 8
_cell_length_a 32.018(3)
_cell_length_b 9.2309(5)
_cell_length_c 21.6503(14)
_cell_measurement_reflns_used 1534
_cell_measurement_temperature 298(2)
_cell_measurement_theta_max 19.609
_cell_measurement_theta_min 2.721
_cell_volume 5985.3(8)
_computing_cell_refinement 'Bruker SMART'
_computing_data_collection 'Bruker SMART'
_computing_data_reduction 'Bruker SAINT'
_computing_molecular_graphics 'Bruker SHELXTL'
_computing_publication_material 'Bruker SHELXTL'
_computing_structure_refinement 'SHELXL-97 (Sheldrick, 1997)'
_computing_structure_solution 'SHELXS-97 (Sheldrick, 1990)'
_diffrn_ambient_temperature 298(2)
_diffrn_measured_fraction_theta_full 0.999
_diffrn_measured_fraction_theta_max 0.999
_diffrn_measurement_device_type 'CCD area detector'
_diffrn_measurement_method 'phi and omega scans'
_diffrn_radiation_monochromator graphite
_diffrn_radiation_source 'fine-focus sealed tube'
_diffrn_radiation_type MoK\a
_diffrn_radiation_wavelength 0.71073
_diffrn_reflns_av_R_equivalents 0.0920
_diffrn_reflns_av_sigmaI/netI 0.1280
_diffrn_reflns_limit_h_max 30
_diffrn_reflns_limit_h_min -38
_diffrn_reflns_limit_k_max 10
_diffrn_reflns_limit_k_min -10
_diffrn_reflns_limit_l_max 25
_diffrn_reflns_limit_l_min -16
_diffrn_reflns_number 14608
_diffrn_reflns_theta_full 25.02
_diffrn_reflns_theta_max 25.02
_diffrn_reflns_theta_min 2.72
_exptl_absorpt_coefficient_mu 0.082
_exptl_absorpt_correction_T_max 0.9902
_exptl_absorpt_correction_T_min 0.9639
_exptl_absorpt_correction_type multi-scan
_exptl_absorpt_process_details sadabs
_exptl_crystal_density_diffrn 1.284
_exptl_crystal_density_meas 0
_exptl_crystal_density_method 'not measured'
_exptl_crystal_F_000 2432
_exptl_crystal_size_max 0.45
_exptl_crystal_size_mid 0.40
_exptl_crystal_size_min 0.12
_refine_diff_density_max 0.280
_refine_diff_density_min -0.239
_refine_diff_density_rms 0.046
_refine_ls_extinction_coef 0.00067(8)
_refine_ls_extinction_expression Fc^*^=kFc[1+0.001xFc^2^\l^3^/sin(2\q)]^-1/4^
_refine_ls_extinction_method SHELXL
_refine_ls_goodness_of_fit_ref 1.004
_refine_ls_hydrogen_treatment mixed
_refine_ls_matrix_type full
_refine_ls_number_parameters 400
_refine_ls_number_reflns 5258
_refine_ls_number_restraints 0
_refine_ls_restrained_S_all 1.004
_refine_ls_R_factor_all 0.1438
_refine_ls_R_factor_gt 0.0565
_refine_ls_shift/su_max 0.000
_refine_ls_shift/su_mean 0.000
_refine_ls_structure_factor_coef Fsqd
_refine_ls_weighting_details 'calc w=1/[\s^2^(Fo^2^)+(0.0141P)^2^+0.0000P] where P=(Fo^2^+2Fc^2^)/3'
_refine_ls_weighting_scheme calc
_refine_ls_wR_factor_gt 0.0833
_refine_ls_wR_factor_ref 0.1038
_reflns_number_gt 2340
_reflns_number_total 5258
_reflns_threshold_expression >2sigma(I)
_cod_data_source_file jo500823z_si_003.cif
_cod_data_source_block 130523c
_cod_depositor_comments
;
The following automatic conversions were performed:

'_symmetry_cell_setting' value 'Monoclinic' changed to 'monoclinic'
according to
/usr/data/users/saulius/crontab/automatic-downloads/rss-feeds/ACS/lib/dictionaries/cif_core.dic
dictionary named 'cif_core.dic' version 2.4.2 from 2011-04-26.

Automatic conversion script
Id: cif_fix_values 2281 2013-09-26 08:29:07Z andrius 

 Adding full bibliography for 4029474--4029477.cif.
;
_cod_original_cell_volume 5985.3(7)
_cod_original_sg_symbol_H-M C2/c
_cod_database_code 4029477

loop_
_symmetry_equiv_pos_as_xyz
'x, y, z'
'-x, y, -z+1/2'
'x+1/2, y+1/2, z'
'-x+1/2, y+1/2, -z+1/2'
'-x, -y, -z'
'x, -y, z-1/2'
'-x+1/2, -y+1/2, -z'
'x+1/2, -y+1/2, z-1/2'

loop_
_atom_site_label
_atom_site_type_symbol
_atom_site_fract_x
_atom_site_fract_y
_atom_site_fract_z
_atom_site_U_iso_or_equiv
_atom_site_adp_type
_atom_site_occupancy
_atom_site_symmetry_multiplicity
_atom_site_calc_flag
_atom_site_refinement_flags
N1 N 0.25707(7) 0.5806(2) 0.16577(12) 0.0399(7) Uani 1 1 d .
H1 H 0.2368 0.5173 0.1630 0.048 Uiso 1 1 calc R
N2 N 0.29793(8) 0.5028(3) 0.09689(12) 0.0476(7) Uani 1 1 d .
H2 H 0.2927 0.4731 0.0572 0.057 Uiso 1 1 calc R
N3 N 0.34669(8) 0.3088(3) 0.14398(13) 0.0427(7) Uani 1 1 d .
N4 N 0.38189(8) 0.2697(3) 0.19933(14) 0.0450(7) Uani 1 1 d .
N5 N 0.25422(8) 0.7113(3) 0.25907(13) 0.0420(7) Uani 1 1 d .
N6 N 0.28037(8) 0.7905(3) 0.31140(13) 0.0430(7) Uani 1 1 d .
O1 O 0.21658(7) 0.5267(3) 0.00902(12) 0.0708(8) Uani 1 1 d .
O2 O 0.34222(6) 0.8636(2) 0.16485(11) 0.0509(6) Uani 1 1 d .
C1 C 0.33301(10) 0.4467(3) 0.14791(17) 0.0389(8) Uani 1 1 d .
C2 C 0.35953(9) 0.5015(3) 0.20856(15) 0.0324(8) Uani 1 1 d .
C3 C 0.36101(9) 0.6551(3) 0.23470(14) 0.0338(8) Uani 1 1 d .
H3 H 0.3872 0.6577 0.2756 0.041 Uiso 1 1 calc R
C4 C 0.32208(9) 0.6959(3) 0.25485(15) 0.0326(8) Uani 1 1 d .
C5 C 0.27818(10) 0.6545(3) 0.22439(15) 0.0348(8) Uani 1 1 d .
C6 C 0.26979(9) 0.6118(3) 0.10974(15) 0.0369(8) Uani 1 1 d .
H6 H 0.2855 0.7049 0.1170 0.044 Uiso 1 1 calc R
C7 C 0.22727(10) 0.6242(4) 0.04878(17) 0.0436(9) Uani 1 1 d .
C8 C 0.19942(10) 0.7557(4) 0.04334(16) 0.0446(9) Uani 1 1 d .
C9 C 0.15699(11) 0.7570(4) -0.00363(17) 0.0575(10) Uani 1 1 d .
H9 H 0.1469 0.6772 -0.0311 0.069 Uiso 1 1 calc R
C10 C 0.12941(12) 0.8752(5) -0.0103(2) 0.0740(12) Uani 1 1 d .
H10 H 0.1009 0.8751 -0.0422 0.089 Uiso 1 1 calc R
C11 C 0.14400(13) 0.9924(4) 0.0301(2) 0.0747(12) Uani 1 1 d .
H11 H 0.1252 1.0714 0.0263 0.090 Uiso 1 1 calc R
C12 C 0.18639(13) 0.9934(4) 0.07631(19) 0.0770(13) Uani 1 1 d .
H12 H 0.1967 1.0744 0.1030 0.092 Uiso 1 1 calc R
C13 C 0.21372(11) 0.8748(4) 0.08327(18) 0.0636(11) Uani 1 1 d .
H13 H 0.2422 0.8752 0.1154 0.076 Uiso 1 1 calc R
C14 C 0.37010(10) 0.7703(3) 0.18972(15) 0.0358(8) Uani 1 1 d .
C15 C 0.41356(10) 0.7765(3) 0.17972(15) 0.0390(8) Uani 1 1 d .
C16 C 0.43933(11) 0.6578(3) 0.17913(17) 0.0603(11) Uani 1 1 d .
H16 H 0.4303 0.5665 0.1876 0.072 Uiso 1 1 calc R
C17 C 0.47821(11) 0.6715(4) 0.16623(19) 0.0689(12) Uani 1 1 d .
H17 H 0.4950 0.5897 0.1658 0.083 Uiso 1 1 calc R
C18 C 0.49203(11) 0.8021(5) 0.15420(19) 0.0736(13) Uani 1 1 d .
H18 H 0.5181 0.8110 0.1449 0.088 Uiso 1 1 calc R
C19 C 0.46732(12) 0.9219(4) 0.1557(2) 0.0994(17) Uani 1 1 d .
H19 H 0.4771 1.0127 0.1481 0.119 Uiso 1 1 calc R
C20 C 0.42853(11) 0.9106(4) 0.16810(19) 0.0730(13) Uani 1 1 d .
H20 H 0.4121 0.9934 0.1687 0.088 Uiso 1 1 calc R
C21 C 0.38890(9) 0.3863(3) 0.23809(16) 0.0366(8) Uani 1 1 d .
C22 C 0.42569(10) 0.3784(3) 0.30223(18) 0.0411(9) Uani 1 1 d .
C23 C 0.46594(11) 0.3143(3) 0.30681(19) 0.0579(11) Uani 1 1 d .
H23 H 0.4698 0.2789 0.2689 0.069 Uiso 1 1 calc R
C24 C 0.50049(12) 0.3026(4) 0.3673(3) 0.0766(14) Uani 1 1 d .
H24 H 0.5275 0.2610 0.3695 0.092 Uiso 1 1 calc R
C25 C 0.49509(15) 0.3516(4) 0.4233(2) 0.0858(15) Uani 1 1 d .
H25 H 0.5182 0.3426 0.4638 0.103 Uiso 1 1 calc R
C26 C 0.45541(14) 0.4145(4) 0.4199(2) 0.0813(13) Uani 1 1 d .
H26 H 0.4517 0.4473 0.4582 0.098 Uiso 1 1 calc R
C27 C 0.42091(11) 0.4292(4) 0.3595(2) 0.0597(11) Uani 1 1 d .
H27 H 0.3944 0.4735 0.3575 0.072 Uiso 1 1 calc R
C28 C 0.32144(10) 0.7832(3) 0.30800(15) 0.0346(8) Uani 1 1 d .
C29 C 0.35807(10) 0.8604(3) 0.35860(17) 0.0406(8) Uani 1 1 d .
C30 C 0.39023(10) 0.9361(3) 0.34249(18) 0.0540(10) Uani 1 1 d .
H30 H 0.3891 0.9373 0.2990 0.065 Uiso 1 1 calc R
C31 C 0.42414(11) 1.0102(4) 0.3905(2) 0.0686(12) Uani 1 1 d .
H31 H 0.4457 1.0597 0.3792 0.082 Uiso 1 1 calc R
C32 C 0.42576(13) 1.0101(4) 0.4546(2) 0.0743(12) Uani 1 1 d .
H32 H 0.4487 1.0587 0.4869 0.089 Uiso 1 1 calc R
C33 C 0.39373(13) 0.9387(4) 0.47129(19) 0.0761(12) Uani 1 1 d .
H33 H 0.3948 0.9393 0.5148 0.091 Uiso 1 1 calc R
C34 C 0.35988(11) 0.8658(3) 0.42330(18) 0.0561(10) Uani 1 1 d .
H34 H 0.3379 0.8195 0.4348 0.067 Uiso 1 1 calc R
C35 C 0.32657(10) 0.2047(3) 0.09199(16) 0.0618(11) Uani 1 1 d .
H35A H 0.2950 0.2008 0.0828 0.093 Uiso 1 1 calc R
H35B H 0.3394 0.1108 0.1058 0.093 Uiso 1 1 calc R
H35C H 0.3320 0.2334 0.0529 0.093 Uiso 1 1 calc R
C36 C 0.20674(9) 0.6967(4) 0.24560(17) 0.0685(12) Uani 1 1 d .
H36A H 0.1919 0.6702 0.2002 0.103 Uiso 1 1 calc R
H36B H 0.1950 0.7872 0.2541 0.103 Uiso 1 1 calc R
H36C H 0.2018 0.6230 0.2736 0.103 Uiso 1 1 calc R

loop_
_atom_site_aniso_label
_atom_site_aniso_U_11
_atom_site_aniso_U_22
_atom_site_aniso_U_33
_atom_site_aniso_U_23
_atom_site_aniso_U_13
_atom_site_aniso_U_12
N1 0.0411(15) 0.0446(17) 0.0371(19) -0.0037(14) 0.0179(14) -0.0105(12)
N2 0.0576(18) 0.0521(18) 0.0344(18) -0.0028(15) 0.0178(15) 0.0156(15)
N3 0.0509(17) 0.0325(17) 0.045(2) -0.0081(15) 0.0178(15) 0.0026(14)
N4 0.0460(16) 0.0401(17) 0.048(2) -0.0059(16) 0.0150(15) 0.0074(14)
N5 0.0333(15) 0.0493(18) 0.0462(19) -0.0099(15) 0.0174(14) -0.0001(13)
N6 0.0415(16) 0.0464(17) 0.0438(19) -0.0119(15) 0.0183(14) -0.0016(13)
O1 0.0719(17) 0.0668(18) 0.0559(19) -0.0251(15) 0.0006(14) 0.0046(13)
O2 0.0478(13) 0.0407(14) 0.0678(18) 0.0097(13) 0.0246(12) 0.0065(11)
C1 0.041(2) 0.033(2) 0.047(3) 0.0027(19) 0.0218(19) 0.0017(16)
C2 0.0337(18) 0.0271(18) 0.041(2) -0.0052(17) 0.0194(16) -0.0027(15)
C3 0.0362(18) 0.0323(19) 0.034(2) -0.0016(16) 0.0138(15) 0.0007(15)
C4 0.0360(18) 0.0290(18) 0.035(2) -0.0060(16) 0.0158(16) -0.0010(15)
C5 0.041(2) 0.0329(19) 0.033(2) -0.0013(17) 0.0160(17) 0.0012(16)
C6 0.042(2) 0.034(2) 0.037(2) -0.0014(17) 0.0160(17) -0.0023(15)
C7 0.045(2) 0.045(2) 0.039(2) 0.0018(19) 0.0128(18) -0.0076(18)
C8 0.048(2) 0.045(2) 0.038(2) 0.0019(18) 0.0119(18) 0.0021(18)
C9 0.052(2) 0.064(3) 0.052(3) -0.003(2) 0.012(2) -0.001(2)
C10 0.056(2) 0.086(3) 0.069(3) 0.001(3) 0.008(2) 0.017(2)
C11 0.078(3) 0.069(3) 0.074(3) -0.001(3) 0.024(3) 0.026(2)
C12 0.083(3) 0.055(3) 0.078(3) -0.012(2) 0.011(3) 0.016(2)
C13 0.059(2) 0.050(2) 0.064(3) -0.006(2) 0.000(2) 0.012(2)
C14 0.0369(19) 0.031(2) 0.039(2) -0.0069(17) 0.0129(16) 0.0017(16)
C15 0.0365(19) 0.037(2) 0.044(2) 0.0038(18) 0.0150(16) -0.0022(17)
C16 0.056(2) 0.041(2) 0.101(3) 0.007(2) 0.049(2) -0.0009(19)
C17 0.062(3) 0.053(3) 0.110(4) 0.015(2) 0.054(2) 0.007(2)
C18 0.041(2) 0.088(3) 0.102(4) 0.028(3) 0.039(2) 0.003(2)
C19 0.062(3) 0.062(3) 0.189(5) 0.046(3) 0.062(3) -0.001(2)
C20 0.050(2) 0.049(2) 0.128(4) 0.021(2) 0.040(2) 0.001(2)
C21 0.0357(19) 0.035(2) 0.044(2) -0.0004(18) 0.0206(17) 0.0028(16)
C22 0.045(2) 0.0297(19) 0.052(3) -0.0002(19) 0.0211(19) -0.0023(16)
C23 0.046(2) 0.045(2) 0.080(3) -0.005(2) 0.019(2) 0.0047(18)
C24 0.054(3) 0.053(3) 0.099(4) -0.002(3) -0.001(3) 0.008(2)
C25 0.080(3) 0.064(3) 0.079(4) 0.000(3) -0.015(3) -0.004(3)
C26 0.087(3) 0.085(3) 0.059(3) -0.010(2) 0.010(3) -0.004(3)
C27 0.061(2) 0.058(3) 0.055(3) -0.006(2) 0.015(2) 0.0061(19)
C28 0.0392(19) 0.0294(18) 0.038(2) -0.0002(17) 0.0175(17) 0.0021(15)
C29 0.045(2) 0.0327(19) 0.047(2) -0.0086(19) 0.0199(18) 0.0015(16)
C30 0.059(2) 0.049(2) 0.061(3) -0.014(2) 0.030(2) -0.0118(19)
C31 0.055(2) 0.068(3) 0.092(4) -0.026(3) 0.037(3) -0.018(2)
C32 0.062(3) 0.079(3) 0.075(4) -0.027(3) 0.016(3) -0.013(2)
C33 0.092(3) 0.077(3) 0.057(3) -0.025(2) 0.024(3) -0.026(2)
C34 0.067(2) 0.054(2) 0.051(3) -0.009(2) 0.026(2) -0.0118(19)
C35 0.081(2) 0.045(2) 0.056(3) -0.017(2) 0.020(2) -0.0011(19)
C36 0.037(2) 0.092(3) 0.079(3) -0.028(2) 0.0232(19) -0.0036(19)

loop_
_atom_type_symbol
_atom_type_description
_atom_type_scat_dispersion_real
_atom_type_scat_dispersion_imag
_atom_type_scat_source
C C 0.0033 0.0016 'International Tables Vol C Tables 4.2.6.8 and 6.1.1.4'
H H 0.0000 0.0000 'International Tables Vol C Tables 4.2.6.8 and 6.1.1.4'
O O 0.0106 0.0060 'International Tables Vol C Tables 4.2.6.8 and 6.1.1.4'
N N 0.0061 0.0033 'International Tables Vol C Tables 4.2.6.8 and 6.1.1.4'

loop_
_geom_angle_atom_site_label_1
_geom_angle_atom_site_label_2
_geom_angle_atom_site_label_3
_geom_angle
C5 N1 C6 118.8(2)
C5 N1 H1 120.6
C6 N1 H1 120.6
C1 N2 C6 119.9(3)
C1 N2 H2 120.0
C6 N2 H2 120.0
C1 N3 N4 112.0(3)
C1 N3 C35 127.3(3)
N4 N3 C35 120.5(2)
C21 N4 N3 103.9(2)
C5 N5 N6 111.6(2)
C5 N5 C36 127.7(3)
N6 N5 C36 120.7(3)
C28 N6 N5 104.7(2)
N3 C1 N2 119.7(3)
N3 C1 C2 107.4(3)
N2 C1 C2 132.9(3)
C1 C2 C21 103.9(3)
C1 C2 C3 128.5(3)
C21 C2 C3 127.2(3)
C4 C3 C2 114.9(2)
C4 C3 C14 111.8(2)
C2 C3 C14 113.4(2)
C4 C3 H3 105.2
C2 C3 H3 105.2
C14 C3 H3 105.2
C5 C4 C28 104.0(3)
C5 C4 C3 126.8(3)
C28 C4 C3 129.1(3)
N5 C5 C4 108.0(3)
N5 C5 N1 120.6(3)
C4 C5 N1 131.2(3)
N1 C6 N2 113.9(2)
N1 C6 C7 108.1(2)
N2 C6 C7 108.2(3)
N1 C6 H6 108.8
N2 C6 H6 108.8
C7 C6 H6 108.8
O1 C7 C8 122.8(3)
O1 C7 C6 120.1(3)
C8 C7 C6 117.1(3)
C13 C8 C9 118.7(3)
C13 C8 C7 123.1(3)
C9 C8 C7 118.2(3)
C10 C9 C8 120.7(3)
C10 C9 H9 119.6
C8 C9 H9 119.6
C11 C10 C9 119.9(3)
C11 C10 H10 120.0
C9 C10 H10 120.0
C10 C11 C12 119.9(4)
C10 C11 H11 120.0
C12 C11 H11 120.0
C11 C12 C13 120.0(4)
C11 C12 H12 120.0
C13 C12 H12 120.0
C8 C13 C12 120.7(3)
C8 C13 H13 119.7
C12 C13 H13 119.7
O2 C14 C15 119.1(3)
O2 C14 C3 119.7(3)
C15 C14 C3 121.1(3)
C16 C15 C20 117.7(3)
C16 C15 C14 124.6(3)
C20 C15 C14 117.7(3)
C15 C16 C17 121.2(3)
C15 C16 H16 119.4
C17 C16 H16 119.4
C18 C17 C16 120.5(3)
C18 C17 H17 119.8
C16 C17 H17 119.8
C17 C18 C19 119.3(4)
C17 C18 H18 120.4
C19 C18 H18 120.4
C20 C19 C18 121.2(4)
C20 C19 H19 119.4
C18 C19 H19 119.4
C19 C20 C15 120.1(3)
C19 C20 H20 119.9
C15 C20 H20 119.9
N4 C21 C2 112.7(3)
N4 C21 C22 117.0(3)
C2 C21 C22 130.3(3)
C27 C22 C23 118.3(3)
C27 C22 C21 121.6(3)
C23 C22 C21 120.1(3)
C24 C23 C22 120.7(4)
C24 C23 H23 119.6
C22 C23 H23 119.6
C25 C24 C23 120.3(4)
C25 C24 H24 119.9
C23 C24 H24 119.9
C24 C25 C26 119.9(4)
C24 C25 H25 120.1
C26 C25 H25 120.1
C25 C26 C27 120.3(4)
C25 C26 H26 119.8
C27 C26 H26 119.8
C22 C27 C26 120.5(3)
C22 C27 H27 119.8
C26 C27 H27 119.8
N6 C28 C4 111.7(3)
N6 C28 C29 118.1(3)
C4 C28 C29 130.2(3)
C34 C29 C30 117.9(3)
C34 C29 C28 120.5(3)
C30 C29 C28 121.5(3)
C29 C30 C31 120.9(3)
C29 C30 H30 119.6
C31 C30 H30 119.6
C32 C31 C30 119.8(4)
C32 C31 H31 120.1
C30 C31 H31 120.1
C31 C32 C33 120.2(4)
C31 C32 H32 119.9
C33 C32 H32 119.9
C32 C33 C34 119.8(4)
C32 C33 H33 120.1
C34 C33 H33 120.1
C33 C34 C29 121.3(3)
C33 C34 H34 119.3
C29 C34 H34 119.3
N3 C35 H35A 109.5
N3 C35 H35B 109.5
H35A C35 H35B 109.5
N3 C35 H35C 109.5
H35A C35 H35C 109.5
H35B C35 H35C 109.5
N5 C36 H36A 109.5
N5 C36 H36B 109.5
H36A C36 H36B 109.5
N5 C36 H36C 109.5
H36A C36 H36C 109.5
H36B C36 H36C 109.5

loop_
_geom_bond_atom_site_label_1
_geom_bond_atom_site_label_2
_geom_bond_distance
N1 C5 1.388(3)
N1 C6 1.439(3)
N1 H1 0.8600
N2 C1 1.368(3)
N2 C6 1.442(3)
N2 H2 0.8600
N3 C1 1.358(3)
N3 N4 1.371(3)
N3 C35 1.447(3)
N4 C21 1.334(3)
N5 C5 1.355(3)
N5 N6 1.359(3)
N5 C36 1.449(3)
N6 C28 1.345(3)
O1 C7 1.208(3)
O2 C14 1.220(3)
C1 C2 1.383(4)
C2 C21 1.414(3)
C2 C3 1.521(3)
C3 C4 1.507(4)
C3 C14 1.538(4)
C3 H3 0.9800
C4 C5 1.379(3)
C4 C28 1.410(4)
C6 C7 1.529(4)
C6 H6 0.9800
C7 C8 1.486(4)
C8 C13 1.373(4)
C8 C9 1.379(4)
C9 C10 1.379(4)
C9 H9 0.9300
C10 C11 1.365(4)
C10 H10 0.9300
C11 C12 1.372(4)
C11 H11 0.9300
C12 C13 1.377(4)
C12 H12 0.9300
C13 H13 0.9300
C14 C15 1.483(4)
C15 C16 1.374(4)
C15 C20 1.383(4)
C16 C17 1.374(4)
C16 H16 0.9300
C17 C18 1.341(4)
C17 H17 0.9300
C18 C19 1.366(4)
C18 H18 0.9300
C19 C20 1.364(4)
C19 H19 0.9300
C20 H20 0.9300
C21 C22 1.471(4)
C22 C27 1.384(4)
C22 C23 1.389(4)
C23 C24 1.387(4)
C23 H23 0.9300
C24 C25 1.362(5)
C24 H24 0.9300
C25 C26 1.375(5)
C25 H25 0.9300
C26 C27 1.387(4)
C26 H26 0.9300
C27 H27 0.9300
C28 C29 1.475(4)
C29 C34 1.382(4)
C29 C30 1.387(4)
C30 C31 1.389(4)
C30 H30 0.9300
C31 C32 1.370(5)
C31 H31 0.9300
C32 C33 1.370(5)
C32 H32 0.9300
C33 C34 1.382(4)
C33 H33 0.9300
C34 H34 0.9300
C35 H35A 0.9600
C35 H35B 0.9600
C35 H35C 0.9600
C36 H36A 0.9600
C36 H36B 0.9600
C36 H36C 0.9600

loop_
_geom_torsion_atom_site_label_1
_geom_torsion_atom_site_label_2
_geom_torsion_atom_site_label_3
_geom_torsion_atom_site_label_4
_geom_torsion
C1 N3 N4 C21 1.3(3)
C35 N3 N4 C21 -174.7(3)
C5 N5 N6 C28 0.8(3)
C36 N5 N6 C28 -178.7(3)
N4 N3 C1 N2 -179.6(2)
C35 N3 C1 N2 -4.0(5)
N4 N3 C1 C2 -0.9(3)
C35 N3 C1 C2 174.7(3)
C6 N2 C1 N3 150.7(3)
C6 N2 C1 C2 -27.6(5)
N3 C1 C2 C21 0.2(3)
N2 C1 C2 C21 178.6(3)
N3 C1 C2 C3 173.5(3)
N2 C1 C2 C3 -8.1(5)
C1 C2 C3 C4 74.6(4)
C21 C2 C3 C4 -113.6(3)
C1 C2 C3 C14 -55.7(4)
C21 C2 C3 C14 116.1(3)
C2 C3 C4 C5 -36.8(4)
C14 C3 C4 C5 94.3(3)
C2 C3 C4 C28 143.1(3)
C14 C3 C4 C28 -85.8(4)
N6 N5 C5 C4 0.5(3)
C36 N5 C5 C4 180.0(3)
N6 N5 C5 N1 -174.3(2)
C36 N5 C5 N1 5.1(5)
C28 C4 C5 N5 -1.5(3)
C3 C4 C5 N5 178.4(3)
C28 C4 C5 N1 172.6(3)
C3 C4 C5 N1 -7.5(5)
C6 N1 C5 N5 134.6(3)
C6 N1 C5 C4 -38.9(4)
C5 N1 C6 N2 103.6(3)
C5 N1 C6 C7 -136.1(3)
C1 N2 C6 N1 -44.8(4)
C1 N2 C6 C7 -165.1(3)
N1 C6 C7 O1 -104.2(3)
N2 C6 C7 O1 19.6(4)
N1 C6 C7 C8 72.6(3)
N2 C6 C7 C8 -163.5(3)
O1 C7 C8 C13 -171.5(3)
C6 C7 C8 C13 11.7(5)
O1 C7 C8 C9 9.3(5)
C6 C7 C8 C9 -167.5(3)
C13 C8 C9 C10 -0.2(5)
C7 C8 C9 C10 179.1(3)
C8 C9 C10 C11 -0.3(6)
C9 C10 C11 C12 1.3(6)
C10 C11 C12 C13 -1.9(6)
C9 C8 C13 C12 -0.4(5)
C7 C8 C13 C12 -179.6(3)
C11 C12 C13 C8 1.5(6)
C4 C3 C14 O2 -13.7(4)
C2 C3 C14 O2 118.1(3)
C4 C3 C14 C15 161.9(3)
C2 C3 C14 C15 -66.3(3)
O2 C14 C15 C16 -151.3(3)
C3 C14 C15 C16 33.1(4)
O2 C14 C15 C20 26.6(4)
C3 C14 C15 C20 -149.0(3)
C20 C15 C16 C17 -1.2(5)
C14 C15 C16 C17 176.7(3)
C15 C16 C17 C18 0.4(6)
C16 C17 C18 C19 0.8(6)
C17 C18 C19 C20 -1.1(7)
C18 C19 C20 C15 0.3(6)
C16 C15 C20 C19 0.9(5)
C14 C15 C20 C19 -177.1(3)
N3 N4 C21 C2 -1.1(3)
N3 N4 C21 C22 -179.3(2)
C1 C2 C21 N4 0.6(3)
C3 C2 C21 N4 -172.8(3)
C1 C2 C21 C22 178.5(3)
C3 C2 C21 C22 5.1(5)
N4 C21 C22 C27 -136.6(3)
C2 C21 C22 C27 45.6(5)
N4 C21 C22 C23 41.1(4)
C2 C21 C22 C23 -136.7(3)
C27 C22 C23 C24 -0.4(5)
C21 C22 C23 C24 -178.2(3)
C22 C23 C24 C25 1.2(6)
C23 C24 C25 C26 -0.7(6)
C24 C25 C26 C27 -0.5(6)
C23 C22 C27 C26 -0.8(5)
C21 C22 C27 C26 177.0(3)
C25 C26 C27 C22 1.2(6)
N5 N6 C28 C4 -1.8(3)
N5 N6 C28 C29 179.6(2)
C5 C4 C28 N6 2.1(3)
C3 C4 C28 N6 -177.8(3)
C5 C4 C28 C29 -179.5(3)
C3 C4 C28 C29 0.6(5)
N6 C28 C29 C34 37.2(4)
C4 C28 C29 C34 -141.1(3)
N6 C28 C29 C30 -139.2(3)
C4 C28 C29 C30 42.4(5)
C34 C29 C30 C31 2.5(5)
C28 C29 C30 C31 179.0(3)
C29 C30 C31 C32 -0.7(5)
C30 C31 C32 C33 -0.8(6)
C31 C32 C33 C34 0.4(6)
C32 C33 C34 C29 1.5(5)
C30 C29 C34 C33 -2.9(5)
C28 C29 C34 C33 -179.4(3)
